data_2233592
loop_
_publ_author_name
'Smith, Graham'
'Wermuth, Urs D.'

_publ_section_title
;
 4-(4-Aminophenylsulfonyl)aniline--1,3,5-trinitrobenzene (1/2)
;
_journal_coeditor_code PV2497
_journal_issue 2
_journal_name_full 'Acta Crystallographica Section E'
_journal_page_first o494
_journal_paper_doi 10.1107/S1600536812001742
_journal_volume 68
_journal_year 2012
_chemical_formula_iupac 'C12 H12 N2 O2 S, 2C6 H3 N3 O6'
_chemical_formula_moiety 'C12 H12 N2 O2 S, 2(C6 H3 N3 O6)'
_chemical_formula_sum 'C24 H18 N8 O14 S'
_chemical_formula_weight 674.52
_chemical_melting_point_gt 414
_chemical_name_common 'dapsone-1,3,5-trinitrobenzene 1:2 adduct'
_chemical_name_systematic
;
4-(4-Aminophenylsulfonyl)aniline--1,3,5-trinitrobenzene (1/2)
;
_space_group_IT_number 2
_symmetry_cell_setting triclinic
_symmetry_space_group_name_Hall '-P 1'
_symmetry_space_group_name_H-M 'P -1'
_atom_sites_solution_hydrogens geom
_atom_sites_solution_primary direct
_atom_sites_solution_secondary difmap
_audit_creation_method SHELXL-97
_cell_angle_alpha 83.577(2)
_cell_angle_beta 87.539(2)
_cell_angle_gamma 88.237(2)
_cell_formula_units_Z 4
_cell_length_a 8.3196(2)
_cell_length_b 18.3524(5)
_cell_length_c 18.6285(5)
_cell_measurement_reflns_used 10417
_cell_measurement_temperature 200(2)
_cell_measurement_theta_max 28.75
_cell_measurement_theta_min 3.22
_cell_volume 2822.86(13)
_computing_cell_refinement 'CrysAlis PRO (Oxford Diffraction, 2010)'
_computing_data_collection 'CrysAlis PRO (Oxford Diffraction, 2010)'
_computing_data_reduction 'CrysAlis PRO (Oxford Diffraction, 2010)'
_computing_molecular_graphics 'PLATON (Spek, 2009)'
_computing_publication_material 'PLATON (Spek, 2009)'
_computing_structure_refinement 'SHELXL97 (Sheldrick, 2008) within WinGX (Farrugia, 1999)'
_computing_structure_solution 'SHELXS97 (Sheldrick, 2008)'
_diffrn_ambient_temperature 200(2)
_diffrn_detector_area_resol_mean 16.077
_diffrn_measured_fraction_theta_full 0.998
_diffrn_measured_fraction_theta_max 0.998
_diffrn_measurement_device_type 'Oxford Diffraction Gemini-S Ultra CCD detector'
_diffrn_measurement_method '\w scans'
_diffrn_radiation_monochromator graphite
_diffrn_radiation_source 'Enhance (Mo) X-ray source'
_diffrn_radiation_type MoK\a
_diffrn_radiation_wavelength 0.71073
_diffrn_reflns_av_R_equivalents 0.0407
_diffrn_reflns_av_sigmaI/netI 0.0652
_diffrn_reflns_limit_h_max 10
_diffrn_reflns_limit_h_min -10
_diffrn_reflns_limit_k_max 22
_diffrn_reflns_limit_k_min -22
_diffrn_reflns_limit_l_max 22
_diffrn_reflns_limit_l_min -22
_diffrn_reflns_number 34593
_diffrn_reflns_theta_full 26.00
_diffrn_reflns_theta_max 26.00
_diffrn_reflns_theta_min 3.23
_diffrn_standards_number 0
_exptl_absorpt_coefficient_mu 0.203
_exptl_absorpt_correction_T_max 0.980
_exptl_absorpt_correction_T_min 0.932
_exptl_absorpt_correction_type multi-scan
_exptl_absorpt_process_details '(CrysAlis PRO; Oxford Diffraction, 2010)'
_exptl_crystal_colour orange
_exptl_crystal_density_diffrn 1.587
_exptl_crystal_density_method 'not measured'
_exptl_crystal_description needle
_exptl_crystal_F_000 1384
_exptl_crystal_size_max 0.35
_exptl_crystal_size_mid 0.15
_exptl_crystal_size_min 0.10
_refine_diff_density_max 0.217
_refine_diff_density_min -0.284
_refine_ls_extinction_method none
_refine_ls_goodness_of_fit_ref 0.936
_refine_ls_hydrogen_treatment constr
_refine_ls_matrix_type full
_refine_ls_number_parameters 880
_refine_ls_number_reflns 11078
_refine_ls_number_restraints 0
_refine_ls_restrained_S_all 0.936
_refine_ls_R_factor_all 0.0893
_refine_ls_R_factor_gt 0.0418
_refine_ls_shift/su_max 0.000
_refine_ls_shift/su_mean 0.000
_refine_ls_structure_factor_coef Fsqd
_refine_ls_weighting_details 'calc w=1/[\s^2^(Fo^2^)+(0.0308P)^2^] where P=(Fo^2^+2Fc^2^)/3'
_refine_ls_weighting_scheme calc
_refine_ls_wR_factor_gt 0.0698
_refine_ls_wR_factor_ref 0.0768
_reflns_number_gt 6613
_reflns_number_total 11078
_reflns_threshold_expression I>2\s(I)
_cod_data_source_file pv2497.cif
_cod_data_source_block I
_cod_database_code 2233592
_cod_database_fobs_code 2233592

loop_
_symmetry_equiv_pos_as_xyz
'x, y, z'
'-x, -y, -z'

loop_
_atom_site_aniso_label
_atom_site_aniso_U_11
_atom_site_aniso_U_22
_atom_site_aniso_U_33
_atom_site_aniso_U_12
_atom_site_aniso_U_13
_atom_site_aniso_U_23
S1A 0.0317(3) 0.0441(3) 0.0353(3) -0.0037(3) -0.0080(2) 0.0057(3)
O1A 0.0360(8) 0.0693(11) 0.0431(9) 0.0214(8) 0.0034(7) 0.0111(8)
O11A 0.0771(11) 0.0574(11) 0.0677(11) -0.0303(9) -0.0429(9) 0.0119(9)
N4A 0.0402(14) 0.088(2) 0.0441(18) -0.0020(19) 0.0090(14) 0.0093(18)
N4X 0.0402(14) 0.088(2) 0.0441(18) -0.0020(19) 0.0090(14) 0.0093(18)
N41A 0.0749(13) 0.0345(11) 0.0443(12) -0.0022(9) -0.0296(10) 0.0012(9)
C1A 0.0286(11) 0.0487(14) 0.0251(12) 0.0100(10) -0.0058(9) 0.0012(11)
C2A 0.042(4) 0.026(4) 0.0388(18) 0.008(3) -0.013(2) -0.010(4)
C2X 0.042(4) 0.026(4) 0.0388(18) 0.008(3) -0.013(2) -0.010(4)
C3A 0.045(3) 0.055(4) 0.036(2) 0.013(3) 0.0011(19) 0.007(4)
C3X 0.045(3) 0.055(4) 0.036(2) 0.013(3) 0.0011(19) 0.007(4)
C4A 0.0231(16) 0.057(4) 0.017(2) 0.009(3) -0.0010(14) -0.004(3)
C4X 0.0231(16) 0.057(4) 0.017(2) 0.009(3) -0.0010(14) -0.004(3)
C5A 0.032(2) 0.038(3) 0.034(3) 0.000(3) -0.005(2) -0.001(2)
C5X 0.032(2) 0.038(3) 0.034(3) 0.000(3) -0.005(2) -0.001(2)
C6A 0.031(3) 0.021(6) 0.037(4) 0.005(3) -0.004(2) -0.012(3)
C6X 0.031(3) 0.021(6) 0.037(4) 0.005(3) -0.004(2) -0.012(3)
C11A 0.0262(10) 0.0339(12) 0.0305(12) -0.0049(9) -0.0031(9) 0.0021(9)
C21A 0.0361(11) 0.0264(11) 0.0385(13) -0.0001(9) -0.0026(10) 0.0006(10)
C31A 0.0408(12) 0.0307(12) 0.0358(13) -0.0062(9) -0.0079(10) -0.0066(10)
C41A 0.0359(11) 0.0314(12) 0.0301(12) -0.0039(9) -0.0061(9) 0.0017(10)
C51A 0.0421(12) 0.0236(11) 0.0355(12) -0.0016(9) -0.0046(10) 0.0011(9)
C61A 0.0403(12) 0.0307(12) 0.0309(12) -0.0067(9) -0.0032(10) -0.0042(9)
S1B 0.0287(3) 0.0283(3) 0.0534(4) -0.0025(2) -0.0064(3) 0.0047(3)
O1B 0.0386(8) 0.0394(9) 0.0673(11) 0.0012(7) 0.0173(8) 0.0064(8)
O11B 0.0470(9) 0.0418(9) 0.0735(11) -0.0099(7) -0.0330(8) 0.0039(8)
N4B 0.0573(13) 0.0454(13) 0.167(3) 0.0159(11) -0.0117(15) 0.0187(15)
N41B 0.0598(13) 0.0407(12) 0.1129(18) -0.0171(10) 0.0085(13) 0.0056(12)
C1B 0.0284(11) 0.0272(11) 0.0472(14) -0.0048(9) -0.0046(10) 0.0004(10)
C2B 0.0406(13) 0.0365(13) 0.0530(15) -0.0021(10) -0.0102(11) -0.0014(11)
C3B 0.0477(14) 0.0428(15) 0.0765(19) -0.0083(12) -0.0264(13) 0.0156(14)
C4B 0.0311(13) 0.0288(14) 0.117(2) -0.0011(10) -0.0060(15) 0.0090(16)
C5B 0.0483(15) 0.0386(15) 0.091(2) 0.0009(12) 0.0087(15) -0.0125(15)
C6B 0.0446(13) 0.0387(13) 0.0566(15) -0.0033(11) 0.0002(12) -0.0045(12)
C11B 0.0266(10) 0.0258(11) 0.0372(13) -0.0007(8) -0.0027(9) 0.0015(9)
C21B 0.0397(12) 0.0441(14) 0.0351(13) -0.0032(10) -0.0015(10) -0.0032(11)
C31B 0.0389(13) 0.0416(14) 0.0614(17) -0.0077(11) -0.0060(12) -0.0145(12)
C41B 0.0285(12) 0.0282(13) 0.0757(18) -0.0014(9) 0.0062(12) 0.0017(12)
C51B 0.0425(13) 0.0409(14) 0.0431(14) 0.0044(11) 0.0070(11) 0.0143(11)
C61B 0.0352(12) 0.0359(12) 0.0400(14) 0.0028(10) -0.0054(10) -0.0029(10)
O11' 0.092(2) 0.117(5) 0.0410(14) -0.002(4) 0.0015(14) -0.012(3)
O11F 0.092(2) 0.117(5) 0.0410(14) -0.002(4) 0.0015(14) -0.012(3)
O12' 0.0806(17) 0.071(4) 0.077(3) -0.038(4) -0.0293(18) 0.029(3)
O12F 0.0806(17) 0.071(4) 0.077(3) -0.038(4) -0.0293(18) 0.029(3)
O31F 0.0742(13) 0.0491(12) 0.166(2) -0.0032(10) -0.0150(13) -0.0486(13)
O32F 0.0468(10) 0.0728(13) 0.0723(13) 0.0154(9) -0.0068(9) -0.0275(10)
O51' 0.087(7) 0.0425(14) 0.063(5) -0.020(4) 0.001(4) -0.001(3)
O51F 0.087(7) 0.0425(14) 0.063(5) -0.020(4) 0.001(4) -0.001(3)
O52' 0.100(5) 0.037(3) 0.086(5) 0.014(2) -0.023(3) -0.025(3)
O52F 0.100(5) 0.037(3) 0.086(5) 0.014(2) -0.023(3) -0.025(3)
N11' 0.061(2) 0.076(7) 0.039(2) 0.016(5) -0.0221(17) -0.010(5)
N11F 0.061(2) 0.076(7) 0.039(2) 0.016(5) -0.0221(17) -0.010(5)
N31F 0.0421(12) 0.0469(14) 0.0826(17) 0.0120(11) -0.0209(12) -0.0223(12)
N51F 0.122(3) 0.054(2) 0.078(2) 0.0342(18) -0.0631(19) -0.0293(16)
C1F 0.0444(16) 0.136(3) 0.0282(15) 0.0172(19) -0.0141(13) 0.0013(18)
C2F 0.0412(14) 0.0636(17) 0.0546(17) -0.0026(12) -0.0251(13) 0.0140(14)
C3F 0.0346(12) 0.0406(14) 0.0462(14) 0.0096(10) -0.0202(11) -0.0107(12)
C4F 0.0399(12) 0.0386(13) 0.0430(14) 0.0068(10) -0.0203(11) -0.0066(11)
C5F 0.0685(17) 0.0486(16) 0.0443(16) 0.0230(13) -0.0310(14) -0.0176(13)
C6F 0.072(2) 0.111(3) 0.0376(17) 0.0429(19) -0.0265(15) -0.0292(18)
O11C 0.178(2) 0.0708(14) 0.0599(13) -0.0583(14) -0.0368(13) -0.0059(11)
O12C 0.0562(11) 0.1047(16) 0.0502(11) -0.0182(10) -0.0188(9) 0.0135(11)
O31C 0.0645(10) 0.0328(9) 0.0648(11) 0.0111(8) 0.0039(9) 0.0032(8)
O32C 0.0604(10) 0.0449(10) 0.0633(11) -0.0057(8) -0.0109(9) -0.0212(8)
O51C 0.0649(11) 0.0585(11) 0.0499(11) 0.0078(9) -0.0064(9) 0.0120(9)
O52C 0.173(2) 0.0268(10) 0.0910(15) 0.0110(11) -0.0330(14) -0.0085(10)
N11C 0.0445(11) 0.0305(11) 0.0418(11) 0.0008(9) 0.0080(9) -0.0044(9)
N31C 0.0719(15) 0.0686(16) 0.0441(14) -0.0408(13) -0.0111(11) 0.0057(12)
N51C 0.0752(15) 0.0358(13) 0.0414(12) 0.0049(11) 0.0045(11) 0.0050(10)
C1C 0.0437(13) 0.0448(14) 0.0305(12) -0.0210(10) -0.0024(10) -0.0001(11)
C2C 0.0304(11) 0.0382(13) 0.0354(13) -0.0054(9) 0.0026(10) 0.0041(10)
C3C 0.0300(11) 0.0276(11) 0.0322(12) -0.0015(9) 0.0050(9) -0.0033(9)
C4C 0.0343(11) 0.0351(12) 0.0294(12) -0.0054(9) 0.0021(9) -0.0048(10)
C5C 0.0479(13) 0.0273(12) 0.0310(12) -0.0028(10) 0.0038(10) 0.0019(10)
C6C 0.0640(15) 0.0316(13) 0.0361(13) -0.0164(11) 0.0023(12) -0.0028(10)
O11D 0.0498(9) 0.0346(9) 0.0554(10) -0.0139(7) -0.0074(8) 0.0036(8)
O12D 0.0627(10) 0.0622(11) 0.0361(10) -0.0180(8) -0.0029(8) -0.0162(8)
O31D 0.0836(13) 0.0421(10) 0.0847(14) -0.0051(9) 0.0331(12) 0.0034(10)
O32D 0.0762(13) 0.0443(11) 0.1481(19) -0.0303(10) -0.0290(13) 0.0046(12)
O51D 0.1170(16) 0.0956(15) 0.0795(14) 0.0097(13) -0.0617(13) -0.0396(12)
O52D 0.167(2) 0.0766(15) 0.0412(12) -0.0144(14) -0.0097(13) -0.0116(11)
N11D 0.0350(10) 0.0310(10) 0.0419(12) -0.0001(8) -0.0061(9) -0.0076(9)
N31D 0.0420(12) 0.0291(12) 0.0970(19) 0.0020(9) 0.0048(13) -0.0001(13)
N51D 0.0900(18) 0.0486(14) 0.0531(16) 0.0211(13) -0.0313(14) -0.0218(12)
C1D 0.0257(10) 0.0242(11) 0.0346(12) 0.0019(8) -0.0034(9) -0.0083(9)
C2D 0.0333(11) 0.0260(11) 0.0367(12) 0.0059(9) -0.0010(10) -0.0060(10)
C3D 0.0293(11) 0.0216(11) 0.0589(16) 0.0030(9) -0.0002(11) -0.0083(10)
C4D 0.0388(12) 0.0270(12) 0.0692(18) 0.0083(10) -0.0229(12) -0.0210(12)
C5D 0.0473(13) 0.0307(12) 0.0391(14) 0.0115(10) -0.0170(11) -0.0137(11)
C6D 0.0336(11) 0.0271(11) 0.0385(13) 0.0082(9) -0.0045(10) -0.0051(10)
O11E 0.0944(15) 0.1181(17) 0.0475(12) 0.0032(13) -0.0249(11) -0.0178(11)
O12E 0.1133(15) 0.0687(12) 0.0515(11) -0.0099(11) 0.0321(11) -0.0192(10)
O31E 0.0678(12) 0.0477(11) 0.1024(15) 0.0130(9) -0.0069(11) -0.0086(10)
O32E 0.1282(17) 0.0727(14) 0.0597(13) 0.0223(12) -0.0317(12) 0.0008(11)
O51E 0.1281(16) 0.0698(13) 0.0460(11) 0.0309(11) -0.0065(11) -0.0224(10)
O52E 0.0651(11) 0.0416(10) 0.0708(12) 0.0081(8) -0.0112(9) -0.0083(9)
N11E 0.0673(15) 0.0548(14) 0.0414(13) -0.0252(11) 0.0085(12) -0.0122(11)
N31E 0.0619(14) 0.0349(12) 0.0694(16) -0.0041(10) -0.0147(12) -0.0045(12)
N51E 0.0656(14) 0.0366(12) 0.0473(14) 0.0010(10) -0.0013(11) -0.0075(10)
C1E 0.0423(13) 0.0357(13) 0.0327(13) -0.0170(10) 0.0026(10) -0.0085(10)
C2E 0.0357(12) 0.0342(13) 0.0519(15) -0.0119(10) 0.0052(11) -0.0152(11)
C3E 0.0413(12) 0.0288(12) 0.0456(14) -0.0059(10) -0.0070(11) -0.0053(11)
C4E 0.0534(14) 0.0349(13) 0.0321(12) -0.0082(11) -0.0017(11) -0.0073(10)
C5E 0.0423(12) 0.0254(11) 0.0387(13) -0.0059(9) -0.0002(10) -0.0061(10)
C6E 0.0387(12) 0.0350(12) 0.0361(13) -0.0146(10) -0.0038(10) 0.0005(10)

loop_
_atom_site_type_symbol
_atom_site_label
_atom_site_fract_x
_atom_site_fract_y
_atom_site_fract_z
_atom_site_U_iso_or_equiv
_atom_site_thermal_displace_type
_atom_site_calc_flag
_atom_site_refinement_flags
_atom_site_occupancy
S S1A 0.38876(6) 0.76073(3) 0.25467(3) 0.0376(2) Uani . . 1.000
O O1A 0.28914(15) 0.82213(8) 0.27305(7) 0.0514(5) Uani . . 1.000
O O11A 0.31123(19) 0.69889(8) 0.23122(9) 0.0671(6) Uani . . 1.000
N N4A 0.8310(4) 0.9143(2) 0.0302(2) 0.0590(10) Uani . . 0.500
N N4X 0.8262(4) 0.8502(2) 0.0096(2) 0.0590(10) Uani . . 0.500
N N41A 0.7501(2) 0.65642(9) 0.51329(9) 0.0509(7) Uani . . 1.000
C C1A 0.5240(2) 0.79555(12) 0.18603(10) 0.0346(7) Uani . . 1.000
C C2A 0.6061(12) 0.7655(3) 0.1359(6) 0.035(2) Uani . . 0.500
C C2X 0.5755(12) 0.7366(3) 0.1391(6) 0.035(2) Uani . . 0.500
C C3A 0.7078(9) 0.8002(4) 0.0815(4) 0.0466(18) Uani . . 0.500
C C3X 0.6748(7) 0.7578(3) 0.0837(4) 0.0466(18) Uani . . 0.500
C C4A 0.7298(6) 0.8744(3) 0.0809(3) 0.0326(16) Uani . . 0.500
C C4X 0.7245(7) 0.8276(4) 0.0681(3) 0.0326(16) Uani . . 0.500
C C5A 0.6510(7) 0.9137(3) 0.1356(3) 0.0348(16) Uani . . 0.500
C C5X 0.6747(7) 0.8817(3) 0.1140(3) 0.0348(16) Uani . . 0.500
C C6A 0.5532(17) 0.8792(6) 0.1865(8) 0.029(3) Uani . . 0.500
C C6X 0.5696(16) 0.8578(6) 0.1744(7) 0.029(3) Uani . . 0.500
C C11A 0.4985(2) 0.72898(10) 0.33046(10) 0.0305(7) Uani . . 1.000
C C21A 0.5435(2) 0.77863(11) 0.37641(11) 0.0340(7) Uani . . 1.000
C C31A 0.6271(2) 0.75444(11) 0.43705(10) 0.0353(7) Uani . . 1.000
C C41A 0.6673(2) 0.68028(10) 0.45335(10) 0.0327(7) Uani . . 1.000
C C51A 0.6221(2) 0.63100(10) 0.40587(10) 0.0340(7) Uani . . 1.000
C C61A 0.5395(2) 0.65541(11) 0.34504(10) 0.0337(7) Uani . . 1.000
S S1B 0.68365(6) 0.26463(3) 0.26762(3) 0.0373(2) Uani . . 1.000
O O1B 0.77419(15) 0.25066(7) 0.20232(8) 0.0500(5) Uani . . 1.000
O O11B 0.77013(16) 0.27879(7) 0.32980(8) 0.0538(6) Uani . . 1.000
N N4B 0.2836(2) 0.53029(11) 0.18608(15) 0.0924(12) Uani . . 1.000
N N41B 0.3165(2) -0.00479(10) 0.35065(13) 0.0722(8) Uani . . 1.000
C C1B 0.5569(2) 0.34105(10) 0.24448(11) 0.0344(7) Uani . . 1.000
C C2B 0.5190(2) 0.36012(11) 0.17346(12) 0.0434(8) Uani . . 1.000
C C3B 0.4285(3) 0.42275(13) 0.15398(14) 0.0565(9) Uani . . 1.000
C C4B 0.3753(3) 0.46766(12) 0.20613(18) 0.0602(9) Uani . . 1.000
C C5B 0.4125(3) 0.44756(13) 0.27736(16) 0.0593(10) Uani . . 1.000
C C6B 0.5017(2) 0.38509(12) 0.29676(13) 0.0467(8) Uani . . 1.000
C C11B 0.5658(2) 0.18755(10) 0.29337(11) 0.0302(7) Uani . . 1.000
C C21B 0.5071(2) 0.14899(11) 0.24066(11) 0.0397(8) Uani . . 1.000
C C31B 0.4241(2) 0.08572(12) 0.25962(13) 0.0464(9) Uani . . 1.000
C C41B 0.3983(2) 0.05920(11) 0.33157(14) 0.0449(8) Uani . . 1.000
C C51B 0.4557(2) 0.09851(11) 0.38467(12) 0.0440(8) Uani . . 1.000
C C61B 0.5384(2) 0.16223(11) 0.36521(11) 0.0371(7) Uani . . 1.000
O O11' 0.5149(8) 0.8058(3) -0.0726(3) 0.0832(19) Uani . . 0.500
O O11F 0.5379(9) 0.8540(3) -0.0733(3) 0.0832(19) Uani . . 0.500
O O12' 0.4743(9) 0.9220(3) -0.0530(4) 0.0775(18) Uani . . 0.500
O O12F 0.4741(8) 0.9631(3) -0.0398(3) 0.0775(18) Uani . . 0.500
O O31F 0.1593(2) 0.97159(10) 0.17118(12) 0.0933(9) Uani . . 1.000
O O32F -0.0153(2) 0.89062(9) 0.20991(9) 0.0627(7) Uani . . 1.000
O O51' -0.0255(11) 0.6561(7) 0.1189(6) 0.064(3) Uani . . 0.500
O O51F 0.0374(11) 0.6585(6) 0.1008(6) 0.064(3) Uani . . 0.500
O O52' 0.1862(9) 0.6229(4) 0.0546(4) 0.073(3) Uani . . 0.500
O O52F 0.2438(9) 0.6459(4) 0.0297(4) 0.073(3) Uani . . 0.500
N N11' 0.4541(13) 0.8584(4) -0.0442(5) 0.058(3) Uani . . 0.500
N N11F 0.4552(13) 0.8952(4) -0.0374(5) 0.058(3) Uani . . 0.500
N N31F 0.0945(2) 0.91286(11) 0.16936(12) 0.0558(8) Uani . . 1.000
N N51F 0.1273(4) 0.67557(15) 0.07376(17) 0.0821(14) Uani . . 1.000
C C1F 0.3291(3) 0.8485(2) 0.01513(13) 0.0704(12) Uani . . 1.000
C C2F 0.2697(3) 0.89427(14) 0.06317(14) 0.0540(9) Uani . . 1.000
C C3F 0.1566(2) 0.86603(12) 0.11448(12) 0.0397(8) Uani . . 1.000
C C4F 0.1026(2) 0.79570(11) 0.11831(11) 0.0400(8) Uani . . 1.000
C C5F 0.1713(3) 0.75304(13) 0.06926(13) 0.0525(9) Uani . . 1.000
C C6F 0.2837(4) 0.7777(2) 0.01717(14) 0.0722(13) Uani . . 1.000
O O11C 0.9598(3) 0.61193(11) 0.26861(10) 0.1009(9) Uani . . 1.000
O O12C 0.8668(2) 0.72426(11) 0.26112(9) 0.0712(7) Uani . . 1.000
O O31C 1.07076(18) 0.88686(8) 0.41772(8) 0.0551(6) Uani . . 1.000
O O32C 1.25965(19) 0.84718(8) 0.48865(9) 0.0547(6) Uani . . 1.000
O O51C 1.36284(19) 0.58561(9) 0.53825(9) 0.0592(6) Uani . . 1.000
O O52C 1.2528(3) 0.51322(9) 0.47361(10) 0.0963(9) Uani . . 1.000
N N11C 1.1543(2) 0.83754(9) 0.44757(10) 0.0392(6) Uani . . 1.000
N N31C 0.9431(3) 0.67244(14) 0.29009(11) 0.0614(9) Uani . . 1.000
N N51C 1.2733(3) 0.57343(11) 0.49189(11) 0.0518(8) Uani . . 1.000
C C1C 1.0269(2) 0.68293(12) 0.35632(11) 0.0395(8) Uani . . 1.000
C C2C 1.0372(2) 0.75278(11) 0.37383(11) 0.0353(7) Uani . . 1.000
C C3C 1.1278(2) 0.76201(10) 0.43196(10) 0.0301(7) Uani . . 1.000
C C4C 1.2042(2) 0.70505(10) 0.47255(10) 0.0328(7) Uani . . 1.000
C C5C 1.1870(2) 0.63621(11) 0.45280(11) 0.0359(7) Uani . . 1.000
C C6C 1.0989(3) 0.62355(12) 0.39452(11) 0.0438(8) Uani . . 1.000
O O11D 0.18351(17) 0.24154(8) 0.33582(8) 0.0468(5) Uani . . 1.000
O O12D 0.10205(17) 0.19402(8) 0.44197(8) 0.0525(6) Uani . . 1.000
O O31D -0.2163(2) -0.02162(9) 0.46941(12) 0.0719(7) Uani . . 1.000
O O32D -0.2969(2) -0.06595(10) 0.37460(12) 0.0894(9) Uani . . 1.000
O O51D -0.1722(2) 0.06064(11) 0.13729(10) 0.0937(9) Uani . . 1.000
O O52D 0.0215(3) 0.13759(12) 0.12532(10) 0.0942(9) Uani . . 1.000
N N11D 0.11084(19) 0.19562(9) 0.37591(10) 0.0356(6) Uani . . 1.000
N N31D -0.2226(2) -0.02208(10) 0.40421(15) 0.0568(8) Uani . . 1.000
N N51D -0.0715(3) 0.09712(12) 0.16134(12) 0.0623(9) Uani . . 1.000
C C1D 0.0261(2) 0.13858(10) 0.34367(10) 0.0278(6) Uani . . 1.000
C C2D -0.0500(2) 0.08493(10) 0.38886(11) 0.0320(7) Uani . . 1.000
C C3D -0.1353(2) 0.03493(10) 0.35704(12) 0.0364(7) Uani . . 1.000
C C4D -0.1457(2) 0.03741(11) 0.28337(13) 0.0434(8) Uani . . 1.000
C C5D -0.0634(2) 0.09174(11) 0.24105(11) 0.0381(8) Uani . . 1.000
C C6D 0.0245(2) 0.14302(10) 0.26951(11) 0.0331(7) Uani . . 1.000
O O11E 1.0370(2) 0.40646(12) 0.35729(9) 0.0855(9) Uani . . 1.000
O O12E 0.8341(2) 0.48221(10) 0.34813(9) 0.0778(7) Uani . . 1.000
O O31E 0.6554(2) 0.57439(9) 0.11041(10) 0.0728(7) Uani . . 1.000
O O32E 0.7634(2) 0.52991(10) 0.01659(11) 0.0872(9) Uani . . 1.000
O O51E 1.0834(2) 0.30715(9) 0.05044(9) 0.0807(8) Uani . . 1.000
O O52E 1.19387(19) 0.27635(8) 0.15271(9) 0.0590(6) Uani . . 1.000
N N11E 0.9344(3) 0.44178(12) 0.32300(11) 0.0538(8) Uani . . 1.000
N N31E 0.7460(2) 0.53190(10) 0.08200(13) 0.0551(8) Uani . . 1.000
N N51E 1.1046(2) 0.31519(10) 0.11382(11) 0.0497(8) Uani . . 1.000
C C1E 0.9312(2) 0.43540(11) 0.24451(11) 0.0363(8) Uani . . 1.000
C C2E 0.8385(2) 0.48504(11) 0.20222(12) 0.0398(8) Uani . . 1.000
C C3E 0.8420(2) 0.47900(11) 0.12899(12) 0.0382(7) Uani . . 1.000
C C4E 0.9293(2) 0.42476(11) 0.09874(11) 0.0397(8) Uani . . 1.000
C C5E 1.0170(2) 0.37599(10) 0.14410(11) 0.0352(7) Uani . . 1.000
C C6E 1.0227(2) 0.38071(11) 0.21716(11) 0.0366(7) Uani . . 1.000
H H4X1 0.86200 0.81850 -0.01990 0.0710 Uiso calc . 0.500
H H4X2 0.85490 0.89620 0.00180 0.0710 Uiso calc . 0.500
H H2A 0.59610 0.71410 0.13600 0.0420 Uiso calc . 0.500
H H2X 0.53930 0.68770 0.14850 0.0420 Uiso calc . 0.500
H H3A 0.76010 0.77340 0.04610 0.0560 Uiso calc . 0.500
H H3X 0.71310 0.72220 0.05330 0.0560 Uiso calc . 0.500
H H5A 0.66840 0.96470 0.13550 0.0420 Uiso calc . 0.500
H H5X 0.70910 0.93090 0.10510 0.0420 Uiso calc . 0.500
H H6A 0.50200 0.90540 0.22270 0.0350 Uiso calc . 0.500
H H6X 0.53430 0.89220 0.20650 0.0350 Uiso calc . 0.500
H H21A 0.51670 0.82930 0.36600 0.0410 Uiso calc R 1.000
H H31A 0.65780 0.78870 0.46820 0.0420 Uiso calc R 1.000
H H41A 0.88420 0.89210 -0.00330 0.0710 Uiso calc . 0.500
H H42A 0.84150 0.96160 0.03180 0.0710 Uiso calc . 0.500
H H43A 0.77900 0.68790 0.54230 0.0610 Uiso calc R 1.000
H H44A 0.77480 0.60950 0.52300 0.0610 Uiso calc R 1.000
H H51A 0.64890 0.58030 0.41580 0.0410 Uiso calc R 1.000
H H61A 0.51060 0.62170 0.31300 0.0400 Uiso calc R 1.000
H H2B 0.55560 0.32980 0.13760 0.0520 Uiso calc R 1.000
H H3B 0.40230 0.43530 0.10490 0.0680 Uiso calc R 1.000
H H5B 0.37550 0.47750 0.31340 0.0710 Uiso calc R 1.000
H H6B 0.52580 0.37190 0.34600 0.0560 Uiso calc R 1.000
H H21B 0.52440 0.16650 0.19110 0.0480 Uiso calc R 1.000
H H31B 0.38410 0.05990 0.22300 0.0560 Uiso calc R 1.000
H H41B 0.24760 0.55830 0.21900 0.1110 Uiso calc R 1.000
H H42B 0.26130 0.54210 0.14040 0.1110 Uiso calc R 1.000
H H43B 0.28020 -0.02920 0.31690 0.0870 Uiso calc R 1.000
H H44B 0.30070 -0.02120 0.39660 0.0870 Uiso calc R 1.000
H H51B 0.43790 0.08140 0.43430 0.0530 Uiso calc R 1.000
H H61B 0.57670 0.18880 0.40160 0.0450 Uiso calc R 1.000
H H2F 0.30440 0.94330 0.06150 0.0650 Uiso calc R 1.000
H H4F 0.02220 0.77780 0.15300 0.0480 Uiso calc R 1.000
H H6F 0.32850 0.74650 -0.01630 0.0860 Uiso calc R 1.000
H H2C 0.98430 0.79300 0.34720 0.0420 Uiso calc R 1.000
H H4C 1.26600 0.71310 0.51250 0.0390 Uiso calc R 1.000
H H6C 1.08860 0.57540 0.38140 0.0530 Uiso calc R 1.000
H H2D -0.04410 0.08240 0.43990 0.0380 Uiso calc R 1.000
H H4D -0.20710 0.00310 0.26240 0.0520 Uiso calc R 1.000
H H6D 0.08130 0.17970 0.23950 0.0400 Uiso calc R 1.000
H H2E 0.77470 0.52190 0.22260 0.0480 Uiso calc R 1.000
H H4E 0.92920 0.42100 0.04830 0.0480 Uiso calc R 1.000
H H6E 1.08720 0.34760 0.24730 0.0440 Uiso calc R 1.000

loop_
_atom_type_symbol
_atom_type_description
_atom_type_scat_dispersion_real
_atom_type_scat_dispersion_imag
_atom_type_scat_source
C C 0.0033 0.0016 'International Tables Vol C Tables 4.2.6.8 and 6.1.1.4'
H H 0.0000 0.0000 'International Tables Vol C Tables 4.2.6.8 and 6.1.1.4'
N N 0.0061 0.0033 'International Tables Vol C Tables 4.2.6.8 and 6.1.1.4'
O O 0.0106 0.0060 'International Tables Vol C Tables 4.2.6.8 and 6.1.1.4'
S S 0.1246 0.1234 'International Tables Vol C Tables 4.2.6.8 and 6.1.1.4'

loop_
_geom_angle_atom_site_label_1
_geom_angle_atom_site_label_2
_geom_angle_atom_site_label_3
_geom_angle
_geom_angle_publ_flag
O1A S1A O11A 118.15(9) no
O1A S1A C1A 106.20(9) no
O1A S1A C11A 107.65(9) no
O11A S1A C1A 108.53(10) no
O11A S1A C11A 107.83(9) no
C1A S1A C11A 108.13(8) no
O1B S1B O11B 118.73(8) no
O1B S1B C1B 106.63(9) no
O1B S1B C11B 106.91(9) no
O11B S1B C1B 107.67(9) no
O11B S1B C11B 107.47(9) no
C1B S1B C11B 109.20(8) no
C4A N4A H42A 120.00 no
H41A N4A H42A 120.00 no
C4A N4A H41A 120.00 no
C4X N4X H4X1 120.00 no
C4X N4X H4X2 120.00 no
H4X1 N4X H4X2 120.00 no
C41A N41A H43A 120.00 no
H43A N41A H44A 120.00 no
C41A N41A H44A 120.00 no
H41B N4B H42B 120.00 no
C4B N4B H42B 120.00 no
C4B N4B H41B 120.00 no
C41B N41B H43B 120.00 no
C41B N41B H44B 120.00 no
H43B N41B H44B 120.00 no
O11' N11' O12' 133.5(10) no
O11' N11' C1F 121.8(7) no
O12' N11' C1F 104.7(7) no
O12F N11F C1F 125.6(7) no
O11F N11F O12F 124.3(9) no
O11F N11F C1F 110.1(6) no
O31F N31F O32F 124.4(2) no
O32F N31F C3F 118.24(18) no
O31F N31F C3F 117.33(19) no
O51F N51F C5F 121.1(7) no
O51' N51F O52' 109.4(6) no
O52F N51F C5F 103.0(4) no
O52' N51F C5F 135.4(5) no
O51' N51F C5F 115.0(5) no
O51F N51F O52F 135.9(8) no
O31C N11C O32C 123.96(17) no
O31C N11C C3C 118.02(16) no
O32C N11C C3C 118.01(16) no
O11C N31C C1C 116.3(2) no
O11C N31C O12C 125.8(2) no
O12C N31C C1C 117.9(2) no
O51C N51C C5C 118.15(19) no
O51C N51C O52C 124.4(2) no
O52C N51C C5C 117.4(2) no
O11D N11D O12D 124.08(17) no
O11D N11D C1D 118.57(17) no
O12D N11D C1D 117.35(16) no
O32D N31D C3D 117.2(2) no
O31D N31D O32D 125.0(2) no
O31D N31D C3D 117.86(18) no
O51D N51D O52D 125.4(2) no
O51D N51D C5D 116.9(2) no
O52D N51D C5D 117.8(2) no
S1A C1A C6X 127.0(6) no
C2A C1A C6A 114.2(6) no
S1A C1A C2X 110.2(4) no
S1A C1A C2A 132.7(4) no
C2X C1A C6X 122.8(7) no
S1A C1A C6A 113.1(5) no
C1A C2A C3A 127.5(5) no
C1A C2X C3X 115.2(5) no
C2A C3A C4A 118.1(6) no
C2X C3X C4X 123.4(6) no
N4A C4A C5A 117.0(5) no
N4A C4A C3A 123.0(5) no
C3A C4A C5A 120.0(5) no
C3X C4X C5X 119.9(5) no
N4X C4X C3X 123.6(6) no
N4X C4X C5X 116.6(6) no
C4A C5A C6A 120.6(7) no
C4X C5X C6X 116.2(6) no
C1A C6A C5A 119.6(10) no
C1A C6X C5X 122.6(10) no
S1A C11A C21A 119.15(14) no
C21A C11A C61A 120.05(17) no
S1A C11A C61A 120.79(14) no
O12E N11E C1E 117.2(2) no
O11E N11E O12E 125.0(2) no
O11E N11E C1E 117.8(2) no
C11A C21A C31A 119.96(18) no
C21A C31A C41A 120.87(18) no
O32E N31E C3E 117.32(18) no
O31E N31E O32E 124.5(2) no
O31E N31E C3E 118.2(2) no
C31A C41A C51A 118.35(16) no
N41A C41A C51A 120.82(17) no
N41A C41A C31A 120.82(17) no
C41A C51A C61A 120.65(17) no
O52E N51E C5E 118.28(18) no
O51E N51E O52E 124.29(19) no
O51E N51E C5E 117.44(17) no
C11A C61A C51A 120.11(18) no
C1A C2A H2A 116.00 no
C3A C2A H2A 116.00 no
C1A C2X H2X 122.00 no
C3X C2X H2X 122.00 no
C4A C3A H3A 121.00 no
C2A C3A H3A 121.00 no
C4X C3X H3X 118.00 no
C2X C3X H3X 118.00 no
C6A C5A H5A 120.00 no
C4A C5A H5A 120.00 no
C4X C5X H5X 122.00 no
C6X C5X H5X 122.00 no
C5A C6A H6A 120.00 no
C1A C6A H6A 120.00 no
C5X C6X H6X 119.00 no
C1A C6X H6X 119.00 no
C11A C21A H21A 120.00 no
C31A C21A H21A 120.00 no
C21A C31A H31A 120.00 no
C41A C31A H31A 120.00 no
C41A C51A H51A 120.00 no
C61A C51A H51A 120.00 no
C11A C61A H61A 120.00 no
C51A C61A H61A 120.00 no
S1B C1B C2B 120.05(15) no
S1B C1B C6B 120.34(16) no
C2B C1B C6B 119.51(18) no
C1B C2B C3B 120.5(2) no
C2B C3B C4B 120.1(2) no
N4B C4B C5B 121.4(3) no
N4B C4B C3B 119.6(3) no
C3B C4B C5B 118.9(2) no
C4B C5B C6B 121.0(2) no
C1B C6B C5B 120.0(2) no
S1B C11B C21B 119.53(15) no
C21B C11B C61B 119.31(17) no
S1B C11B C61B 121.05(15) no
C11B C21B C31B 120.49(19) no
C21B C31B C41B 120.6(2) no
N41B C41B C51B 120.5(2) no
C31B C41B C51B 118.88(19) no
N41B C41B C31B 120.7(2) no
C41B C51B C61B 120.2(2) no
C11B C61B C51B 120.52(19) no
C3B C2B H2B 120.00 no
C1B C2B H2B 120.00 no
C2B C3B H3B 120.00 no
C4B C3B H3B 120.00 no
C6B C5B H5B 119.00 no
C4B C5B H5B 120.00 no
C5B C6B H6B 120.00 no
C1B C6B H6B 120.00 no
C11B C21B H21B 120.00 no
C31B C21B H21B 120.00 no
C21B C31B H31B 120.00 no
C41B C31B H31B 120.00 no
C61B C51B H51B 120.00 no
C41B C51B H51B 120.00 no
C11B C61B H61B 120.00 no
C51B C61B H61B 120.00 no
N11' C1F C6F 105.3(4) no
N11F C1F C6F 131.2(4) no
C2F C1F C6F 122.8(2) no
N11' C1F C2F 131.8(4) no
N11F C1F C2F 106.1(4) no
C1F C2F C3F 116.9(2) no
N31F C3F C4F 118.23(18) no
C2F C3F C4F 123.3(2) no
N31F C3F C2F 118.5(2) no
C3F C4F C5F 116.01(19) no
N51F C5F C6F 117.7(3) no
C4F C5F C6F 123.5(2) no
N51F C5F C4F 118.7(2) no
C1F C6F C5F 117.6(3) no
C1F C2F H2F 122.00 no
C3F C2F H2F 122.00 no
C3F C4F H4F 122.00 no
C5F C4F H4F 122.00 no
C5F C6F H6F 121.00 no
C1F C6F H6F 121.00 no
C2C C1C C6C 123.08(19) no
N31C C1C C2C 117.67(19) no
N31C C1C C6C 119.1(2) no
C1C C2C C3C 116.67(18) no
N11C C3C C4C 118.63(16) no
N11C C3C C2C 117.75(17) no
C2C C3C C4C 123.44(18) no
C3C C4C C5C 116.95(17) no
C4C C5C C6C 122.29(19) no
N51C C5C C6C 118.22(19) no
N51C C5C C4C 119.38(17) no
C1C C6C C5C 117.6(2) no
C1C C2C H2C 122.00 no
C3C C2C H2C 122.00 no
C5C C4C H4C 121.00 no
C3C C4C H4C 122.00 no
C5C C6C H6C 121.00 no
C1C C6C H6C 121.00 no
C2D C1D C6D 123.37(17) no
N11D C1D C2D 118.66(17) no
N11D C1D C6D 117.95(16) no
C1D C2D C3D 117.14(19) no
N31D C3D C4D 119.01(18) no
C2D C3D C4D 122.50(18) no
N31D C3D C2D 118.5(2) no
C3D C4D C5D 117.37(18) no
N51D C5D C4D 119.52(19) no
N51D C5D C6D 117.56(18) no
C4D C5D C6D 122.91(19) no
C1D C6D C5D 116.67(17) no
C3D C2D H2D 121.00 no
C1D C2D H2D 121.00 no
C3D C4D H4D 121.00 no
C5D C4D H4D 121.00 no
C5D C6D H6D 122.00 no
C1D C6D H6D 122.00 no
N11E C1E C2E 118.68(18) no
N11E C1E C6E 118.33(18) no
C2E C1E C6E 122.98(19) no
C1E C2E C3E 117.25(18) no
N31E C3E C2E 118.68(18) no
N31E C3E C4E 118.98(19) no
C2E C3E C4E 122.33(19) no
C3E C4E C5E 117.58(19) no
N51E C5E C4E 118.71(18) no
N51E C5E C6E 118.52(17) no
C4E C5E C6E 122.76(18) no
C1E C6E C5E 117.04(18) no
C1E C2E H2E 121.00 no
C3E C2E H2E 121.00 no
C3E C4E H4E 121.00 no
C5E C4E H4E 121.00 no
C1E C6E H6E 121.00 no
C5E C6E H6E 121.00 no

loop_
_geom_bond_atom_site_label_1
_geom_bond_atom_site_label_2
_geom_bond_distance
_geom_bond_publ_flag
S1A O1A 1.4417(15) no
S1A O11A 1.4405(16) no
S1A C1A 1.7456(19) no
S1A C11A 1.7494(19) no
S1B C1B 1.7543(19) no
S1B O1B 1.4464(15) no
S1B O11B 1.4413(15) no
S1B C11B 1.7566(19) no
O11' N11' 1.237(10) no
O11F N11F 1.239(11) no
O12' N11' 1.177(9) no
O12F N11F 1.256(9) no
O31F N31F 1.224(3) no
O32F N31F 1.211(3) no
O51' N51F 1.523(10) no
O51F N51F 0.926(10) no
O52' N51F 1.155(8) no
O52F N51F 1.382(8) no
O11C N31C 1.224(3) no
O12C N31C 1.215(3) no
O31C N11C 1.222(2) no
O32C N11C 1.218(2) no
O51C N51C 1.208(3) no
O52C N51C 1.211(3) no
O11D N11D 1.219(2) no
O12D N11D 1.227(2) no
O31D N31D 1.219(4) no
O32D N31D 1.222(3) no
O51D N51D 1.219(3) no
O52D N51D 1.217(3) no
N4A C4A 1.397(6) no
N4X C4X 1.385(7) no
O11E N11E 1.215(3) no
O12E N11E 1.213(3) no
O31E N31E 1.216(3) no
O32E N31E 1.225(3) no
N41A C41A 1.361(2) no
O51E N51E 1.227(3) no
O52E N51E 1.218(2) no
N4A H42A 0.8800 no
N4A H41A 0.8800 no
N4X H4X2 0.8800 no
N4X H4X1 0.8800 no
N41A H43A 0.8800 no
N41A H44A 0.8800 no
N4B C4B 1.385(3) no
N41B C41B 1.380(3) no
N4B H42B 0.8800 no
N4B H41B 0.8800 no
N41B H44B 0.8800 no
N41B H43B 0.8800 no
N11' C1F 1.485(10) no
N11F C1F 1.604(10) no
N31F C3F 1.475(3) no
N51F C5F 1.471(4) no
N11C C3C 1.473(2) no
N31C C1C 1.477(3) no
N51C C5C 1.476(3) no
N11D C1D 1.475(2) no
N31D C3D 1.477(3) no
N51D C5D 1.481(3) no
C1A C6A 1.563(11) no
C1A C2X 1.506(8) no
C1A C2A 1.296(10) no
C1A C6X 1.208(12) no
C2A C3A 1.401(13) no
C2X C3X 1.325(13) no
C3A C4A 1.378(9) no
C3X C4X 1.355(9) no
C4A C5A 1.438(8) no
C4X C5X 1.422(9) no
C5A C6A 1.339(15) no
C5X C6X 1.432(14) no
C11A C21A 1.388(3) no
C11A C61A 1.382(3) no
N11E C1E 1.481(3) no
C21A C31A 1.376(3) no
C31A C41A 1.395(3) no
N31E C3E 1.473(3) no
C41A C51A 1.404(3) no
C51A C61A 1.375(3) no
N51E C5E 1.466(3) no
C2A H2A 0.9500 no
C2X H2X 0.9500 no
C3A H3A 0.9500 no
C3X H3X 0.9500 no
C5A H5A 0.9500 no
C5X H5X 0.9500 no
C6A H6A 0.9500 no
C6X H6X 0.9500 no
C21A H21A 0.9500 no
C31A H31A 0.9500 no
C51A H51A 0.9500 no
C61A H61A 0.9500 no
C1B C6B 1.388(3) no
C1B C2B 1.378(3) no
C2B C3B 1.377(3) no
C3B C4B 1.392(4) no
C4B C5B 1.383(4) no
C5B C6B 1.369(3) no
C11B C61B 1.378(3) no
C11B C21B 1.386(3) no
C21B C31B 1.374(3) no
C31B C41B 1.384(3) no
C41B C51B 1.396(3) no
C51B C61B 1.380(3) no
C2B H2B 0.9500 no
C3B H3B 0.9500 no
C5B H5B 0.9500 no
C6B H6B 0.9500 no
C21B H21B 0.9500 no
C31B H31B 0.9500 no
C51B H51B 0.9500 no
C61B H61B 0.9500 no
C1F C2F 1.362(4) no
C1F C6F 1.360(5) no
C2F C3F 1.382(3) no
C3F C4F 1.373(3) no
C4F C5F 1.365(3) no
C5F C6F 1.368(4) no
C2F H2F 0.9500 no
C4F H4F 0.9500 no
C6F H6F 0.9500 no
C1C C6C 1.370(3) no
C1C C2C 1.364(3) no
C2C C3C 1.374(3) no
C3C C4C 1.376(3) no
C4C C5C 1.368(3) no
C5C C6C 1.380(3) no
C2C H2C 0.9500 no
C4C H4C 0.9500 no
C6C H6C 0.9500 no
C1D C2D 1.373(3) no
C1D C6D 1.375(3) no
C2D C3D 1.377(3) no
C3D C4D 1.374(3) no
C4D C5D 1.380(3) no
C5D C6D 1.374(3) no
C2D H2D 0.9500 no
C4D H4D 0.9500 no
C6D H6D 0.9500 no
C1E C2E 1.376(3) no
C1E C6E 1.371(3) no
C2E C3E 1.380(3) no
C3E C4E 1.372(3) no
C4E C5E 1.375(3) no
C5E C6E 1.376(3) no
C2E H2E 0.9500 no
C4E H4E 0.9500 no
C6E H6E 0.9500 no

loop_
_geom_hbond_atom_site_label_D
_geom_hbond_atom_site_label_H
_geom_hbond_atom_site_label_A
_geom_hbond_site_symmetry_A
_geom_hbond_distance_DH
_geom_hbond_distance_HA
_geom_hbond_distance_DA
_geom_hbond_angle_DHA
_geom_hbond_publ_flag
N4A H41A O52D 2_665 0.88 2.49 3.324(4) 160 yes
N41A H43A O12D 2_666 0.88 2.46 3.248(2) 149 yes
N41A H44A O52C 2_766 0.88 2.26 3.096(2) 158 yes
N41B H44B O31C 1_445 0.88 2.58 3.028(2) 113 no
N4X H4X1 O51E 2_765 0.88 2.46 3.267(4) 152 yes

loop_
_geom_torsion_atom_site_label_1
_geom_torsion_atom_site_label_2
_geom_torsion_atom_site_label_3
_geom_torsion_atom_site_label_4
_geom_torsion
_geom_torsion_publ_flag
O1A S1A C1A C2A -156.7(6) no
O1A S1A C1A C6A 24.6(6) no
O11A S1A C1A C2A -28.7(7) no
O11A S1A C1A C6A 152.5(6) no
C11A S1A C1A C2A 88.0(6) no
C11A S1A C1A C6A -90.8(6) no
O1A S1A C11A C21A -31.97(17) no
O1A S1A C11A C61A 147.63(14) no
O11A S1A C11A C21A -160.46(15) no
O11A S1A C11A C61A 19.14(18) no
C1A S1A C11A C21A 82.38(17) no
C1A S1A C11A C61A -98.03(16) no
C1B S1B C11B C61B -101.70(16) no
O11B S1B C1B C6B -26.78(17) no
C11B S1B C1B C2B -94.11(16) no
C11B S1B C1B C6B 89.61(17) no
O1B S1B C11B C21B -32.92(17) no
O1B S1B C1B C2B 21.07(17) no
O1B S1B C1B C6B -155.22(15) no
O11B S1B C1B C2B 149.51(15) no
C1B S1B C11B C21B 82.08(17) no
O1B S1B C11B C61B 143.30(15) no
O11B S1B C11B C21B -161.40(14) no
O11B S1B C11B C61B 14.82(17) no
O11F N11F C1F C6F -12.2(10) no
O12F N11F C1F C2F -10.0(10) no
O12F N11F C1F C6F 171.1(7) no
O11F N11F C1F C2F 166.7(6) no
O31F N31F C3F C2F -7.6(3) no
O31F N31F C3F C4F 170.44(19) no
O32F N31F C3F C2F 173.1(2) no
O32F N31F C3F C4F -8.8(3) no
O51F N51F C5F C6F -166.6(8) no
O51F N51F C5F C4F 15.6(9) no
O52F N51F C5F C4F -166.0(4) no
O52F N51F C5F C6F 11.8(5) no
O32C N11C C3C C2C -165.13(18) no
O31C N11C C3C C4C -170.91(17) no
O32C N11C C3C C4C 10.1(3) no
O31C N11C C3C C2C 13.9(3) no
O11C N31C C1C C6C -8.4(3) no
O11C N31C C1C C2C 167.5(2) no
O12C N31C C1C C2C -11.2(3) no
O12C N31C C1C C6C 172.9(2) no
O51C N51C C5C C4C -3.4(3) no
O51C N51C C5C C6C 172.9(2) no
O52C N51C C5C C6C -5.0(3) no
O52C N51C C5C C4C 178.8(2) no
O12D N11D C1D C2D -3.5(2) no
O11D N11D C1D C2D 177.22(16) no
O12D N11D C1D C6D 175.08(16) no
O11D N11D C1D C6D -4.3(2) no
O31D N31D C3D C2D 0.8(3) no
O32D N31D C3D C2D -179.74(17) no
O31D N31D C3D C4D -177.44(18) no
O32D N31D C3D C4D 2.0(3) no
O51D N51D C5D C6D -166.8(2) no
O52D N51D C5D C6D 12.8(3) no
O52D N51D C5D C4D -168.6(2) no
O51D N51D C5D C4D 11.8(3) no
S1A C1A C2A C3A 177.5(6) no
C2A C1A C6A C5A 2.8(14) no
S1A C1A C6A C5A -178.2(8) no
C6A C1A C2A C3A -3.8(13) no
C1A C2A C3A C4A 2.2(14) no
C2A C3A C4A C5A 0.8(10) no
C2A C3A C4A N4A 178.6(7) no
C3A C4A C5A C6A -1.5(11) no
N4A C4A C5A C6A -179.4(8) no
C4A C5A C6A C1A -0.3(14) no
S1A C11A C61A C51A -178.27(14) no
S1A C11A C21A C31A 178.72(14) no
C61A C11A C21A C31A -0.9(3) no
C21A C11A C61A C51A 1.3(3) no
O11E N11E C1E C2E -167.3(2) no
O12E N11E C1E C2E 12.5(3) no
O12E N11E C1E C6E -168.3(2) no
O11E N11E C1E C6E 11.8(3) no
C11A C21A C31A C41A -0.2(3) no
C21A C31A C41A C51A 0.8(3) no
C21A C31A C41A N41A 179.94(17) no
O32E N31E C3E C2E 173.00(18) no
O31E N31E C3E C2E -7.0(3) no
O31E N31E C3E C4E 171.87(18) no
O32E N31E C3E C4E -8.2(3) no
N41A C41A C51A C61A -179.49(17) no
C31A C41A C51A C61A -0.3(3) no
C41A C51A C61A C11A -0.7(3) no
O52E N51E C5E C6E -8.5(3) no
O51E N51E C5E C6E 171.95(17) no
O51E N51E C5E C4E -6.4(3) no
O52E N51E C5E C4E 173.22(17) no
C2B C1B C6B C5B -1.0(3) no
S1B C1B C2B C3B -175.63(16) no
C6B C1B C2B C3B 0.7(3) no
S1B C1B C6B C5B 175.26(16) no
C1B C2B C3B C4B 0.4(3) no
C2B C3B C4B C5B -1.1(4) no
C2B C3B C4B N4B -179.6(2) no
N4B C4B C5B C6B 179.3(2) no
C3B C4B C5B C6B 0.8(4) no
C4B C5B C6B C1B 0.3(3) no
C61B C11B C21B C31B -0.8(3) no
S1B C11B C21B C31B 175.52(14) no
S1B C11B C61B C51B -175.17(14) no
C21B C11B C61B C51B 1.1(3) no
C11B C21B C31B C41B -0.3(3) no
C21B C31B C41B N41B -179.27(17) no
C21B C31B C41B C51B 1.1(3) no
C31B C41B C51B C61B -0.8(3) no
N41B C41B C51B C61B 179.56(17) no
C41B C51B C61B C11B -0.3(3) no
N11F C1F C6F C5F -180.0(5) no
C6F C1F C2F C3F -1.2(4) no
N11F C1F C2F C3F 179.7(4) no
C2F C1F C6F C5F 1.3(4) no
C1F C2F C3F N31F 177.5(2) no
C1F C2F C3F C4F -0.5(3) no
C2F C3F C4F C5F 2.1(3) no
N31F C3F C4F C5F -175.89(19) no
C3F C4F C5F N51F 175.7(2) no
C3F C4F C5F C6F -2.1(3) no
C4F C5F C6F C1F 0.5(4) no
N51F C5F C6F C1F -177.3(3) no
C2C C1C C6C C5C -0.8(3) no
C6C C1C C2C C3C 1.4(3) no
N31C C1C C6C C5C 174.94(19) no
N31C C1C C2C C3C -174.40(18) no
C1C C2C C3C N11C 174.02(16) no
C1C C2C C3C C4C -1.0(3) no
C2C C3C C4C C5C 0.0(3) no
N11C C3C C4C C5C -174.94(16) no
C3C C4C C5C C6C 0.7(3) no
C3C C4C C5C N51C 176.74(17) no
C4C C5C C6C C1C -0.3(3) no
N51C C5C C6C C1C -176.43(19) no
C6D C1D C2D C3D -1.9(3) no
N11D C1D C6D C5D -176.21(16) no
C2D C1D C6D C5D 2.3(3) no
N11D C1D C2D C3D 176.53(16) no
C1D C2D C3D N31D -178.16(16) no
C1D C2D C3D C4D 0.0(3) no
N31D C3D C4D C5D 179.57(16) no
C2D C3D C4D C5D 1.4(3) no
C3D C4D C5D N51D -179.61(18) no
C3D C4D C5D C6D -1.1(3) no
C4D C5D C6D C1D -0.7(3) no
N51D C5D C6D C1D 177.89(17) no
N11E C1E C2E C3E 178.05(18) no
C6E C1E C2E C3E -1.1(3) no
N11E C1E C6E C5E 179.83(18) no
C2E C1E C6E C5E -1.1(3) no
C1E C2E C3E N31E -179.14(16) no
C1E C2E C3E C4E 2.1(3) no
N31E C3E C4E C5E -179.66(16) no
C2E C3E C4E C5E -0.9(3) no
C3E C4E C5E N51E 176.83(16) no
C3E C4E C5E C6E -1.4(3) no
N51E C5E C6E C1E -175.91(16) no
C4E C5E C6E C1E 2.4(3) no
